data_4345308
loop_
_publ_author_name
'Asthana, Sharad Kumar'
'Kumar, Ajit'
'Neeraj, ?'
'Shweta, ?'
'Hira, Sumit Kumar'
'Manna, Partha Pratim'
'Upadhyay, K. K.'

_publ_section_title
;
 Brightening Quinolineimines by Al(3+) and Subsequent Quenching by PPi/PA
 in Aqueous Medium: Synthesis, Crystal Structures, Binding Behavior,
 Theoretical and Cell Imaging Studies.
;
_journal_issue 6
_journal_name_full 'Inorganic chemistry'
_journal_page_first 3315
_journal_page_last 3323
_journal_paper_doi 10.1021/acs.inorgchem.6b02752
_journal_volume 56
_journal_year 2017
_chemical_formula_sum 'C17 H18 N4 O5'
_chemical_formula_weight 358.35
_space_group_IT_number 14
_symmetry_cell_setting monoclinic
_symmetry_Int_Tables_number 14
_symmetry_space_group_name_Hall '-P 2ybc'
_symmetry_space_group_name_H-M 'P 1 21/c 1'
_atom_sites_solution_hydrogens geom
_atom_sites_solution_primary direct
_atom_sites_solution_secondary difmap
_audit_creation_method SHELXL-97
_cell_angle_alpha 90.00
_cell_angle_beta 98.19(3)
_cell_angle_gamma 90.00
_cell_formula_units_Z 4
_cell_length_a 6.8846(19)
_cell_length_b 16.573(4)
_cell_length_c 14.943(4)
_cell_measurement_reflns_used 1040
_cell_measurement_temperature 293(2)
_cell_measurement_theta_max 29.4898
_cell_measurement_theta_min 2.9833
_cell_volume 1687.6(8)
_computing_cell_refinement
;
CrysAlisPro, Agilent Technologies,
Version 1.171.34.49 (release 20-01-2011 CrysAlis171 .NET)
(compiled Jan 20 2011,15:58:25)
;
_computing_data_collection
;
CrysAlisPro, Agilent Technologies,
Version 1.171.34.49 (release 20-01-2011 CrysAlis171 .NET)
(compiled Jan 20 2011,15:58:25)
;
_computing_data_reduction
;
CrysAlisPro, Agilent Technologies,
Version 1.171.34.49 (release 20-01-2011 CrysAlis171 .NET)
(compiled Jan 20 2011,15:58:25)
;
_computing_structure_refinement 'SHELXL-97 (Sheldrick, 1997)'
_diffrn_ambient_temperature 293(2)
_diffrn_detector_area_resol_mean 16.0938
_diffrn_measured_fraction_theta_full 0.998
_diffrn_measured_fraction_theta_max 0.823
_diffrn_measurement_device_type 'Xcalibur, Eos'
_diffrn_measurement_method '\w scans'
_diffrn_radiation_monochromator graphite
_diffrn_radiation_type MoK\a
_diffrn_radiation_wavelength 0.71073
_diffrn_reflns_av_R_equivalents 0.0328
_diffrn_reflns_av_sigmaI/netI 0.0685
_diffrn_reflns_limit_h_max 8
_diffrn_reflns_limit_h_min -8
_diffrn_reflns_limit_k_max 22
_diffrn_reflns_limit_k_min -12
_diffrn_reflns_limit_l_max 20
_diffrn_reflns_limit_l_min -11
_diffrn_reflns_number 7309
_diffrn_reflns_theta_full 25.00
_diffrn_reflns_theta_max 29.56
_diffrn_reflns_theta_min 2.99
_diffrn_source 'fine-focus sealed tube'
_exptl_absorpt_coefficient_mu 0.106
_exptl_absorpt_correction_T_max 1.00000
_exptl_absorpt_correction_T_min 0.86718
_exptl_absorpt_correction_type multi-scan
_exptl_absorpt_process_details
;
CrysAlisPro, Agilent Technologies,
Version 1.171.34.49 (release 20-01-2011 CrysAlis171 .NET)
(compiled Jan 20 2011,15:58:25)
Empirical absorption correction using spherical harmonics,
 implemented in SCALE3 ABSPACK scaling algorithm.
;
_exptl_crystal_colour yellow
_exptl_crystal_density_diffrn 1.410
_exptl_crystal_density_method 'not measured'
_exptl_crystal_description rectangular
_exptl_crystal_F_000 752.0
_exptl_crystal_size_max 0.424
_exptl_crystal_size_mid 0.323
_exptl_crystal_size_min 0.212
_refine_diff_density_max 0.390
_refine_diff_density_min -0.360
_refine_diff_density_rms 0.050
_refine_ls_extinction_method none
_refine_ls_goodness_of_fit_ref 1.033
_refine_ls_hydrogen_treatment mixed
_refine_ls_matrix_type full
_refine_ls_number_parameters 237
_refine_ls_number_reflns 3893
_refine_ls_number_restraints 0
_refine_ls_restrained_S_all 1.033
_refine_ls_R_factor_all 0.1210
_refine_ls_R_factor_gt 0.0610
_refine_ls_shift/su_max 0.024
_refine_ls_shift/su_mean 0.001
_refine_ls_structure_factor_coef Fsqd
_refine_ls_weighting_details 'calc w=1/[\s^2^(Fo^2^)+(0.0553P)^2^+0.4439P] where P=(Fo^2^+2Fc^2^)/3'
_refine_ls_weighting_scheme calc
_refine_ls_wR_factor_gt 0.1262
_refine_ls_wR_factor_ref 0.1636
_reflns_number_gt 2135
_reflns_number_total 4730
_reflns_threshold_expression >2sigma(I)
_cod_data_source_file ic6b02752_si_003.cif
_cod_data_source_block nrj-a1
_cod_depositor_comments 'Adding full bibliography for 4345308--4345310.cif.'
_cod_original_cell_volume 1687.6(7)
_cod_original_sg_symbol_H-M 'P 21/c'
_cod_database_code 4345308

loop_
_symmetry_equiv_pos_as_xyz
'x, y, z'
'-x, y+1/2, -z+1/2'
'-x, -y, -z'
'x, -y-1/2, z-1/2'

loop_
_atom_site_label
_atom_site_type_symbol
_atom_site_fract_x
_atom_site_fract_y
_atom_site_fract_z
_atom_site_U_iso_or_equiv
_atom_site_adp_type
_atom_site_occupancy
_atom_site_symmetry_multiplicity
_atom_site_calc_flag
_atom_site_refinement_flags
O1 O 1.2441(3) 0.05809(11) 0.95998(13) 0.0541(5) Uani 1 1 d .
O2 O 0.4912(3) 0.25676(12) 1.13910(12) 0.0536(5) Uani 1 1 d .
O3 O -0.0903(3) 0.35097(12) 0.74977(12) 0.0546(6) Uani 1 1 d .
N2 N 0.1643(3) 0.31134(12) 0.89602(14) 0.0398(5) Uani 1 1 d .
C5 C 0.7084(4) 0.17953(15) 0.91420(16) 0.0377(6) Uani 1 1 d .
O4 O 0.1416(4) 0.21401(15) 0.69933(16) 0.0758(7) Uani 1 1 d G
H00A H 0.2482 0.2286 0.6816 0.114 Uiso 1 1 d G
H00B H 0.0997 0.2517 0.7301 0.114 Uiso 1 1 d G
N3 N -0.0070(3) 0.35465(12) 0.90136(14) 0.0395(5) Uani 1 1 d .
H008 H -0.0366 0.3697 0.9528 0.047 Uiso 1 1 calc R
N1 N 0.7238(3) 0.19332(12) 1.07374(13) 0.0387(5) Uani 1 1 d .
H009 H 0.7850 0.1835 1.1269 0.046 Uiso 1 1 calc R
C4 C 0.8094(3) 0.16590(14) 1.00145(16) 0.0340(6) Uani 1 1 d .
C3 C 0.9882(4) 0.12493(14) 1.01458(17) 0.0395(6) Uani 1 1 d .
H011 H 1.0541 0.1169 1.0727 0.047 Uiso 1 1 calc R
C13 C -0.3022(4) 0.42187(15) 0.83510(17) 0.0382(6) Uani 1 1 d .
C9 C 0.4486(4) 0.24915(14) 0.97790(16) 0.0354(6) Uani 1 1 d .
N4 N -0.6365(4) 0.51504(15) 0.84668(18) 0.0573(7) Uani 1 1 d .
C10 C 0.5514(4) 0.23443(15) 1.06877(17) 0.0375(6) Uani 1 1 d .
C12 C -0.1249(4) 0.37242(15) 0.82447(17) 0.0392(6) Uani 1 1 d .
C2 C 1.0666(4) 0.09644(15) 0.94071(19) 0.0420(6) Uani 1 1 d .
C7 C 0.9687(4) 0.10802(16) 0.85387(18) 0.0473(7) Uani 1 1 d .
H018 H 1.0213 0.0879 0.8044 0.057 Uiso 1 1 calc R
C8 C 0.5274(4) 0.22192(15) 0.90586(17) 0.0397(6) Uani 1 1 d .
H019 H 0.4602 0.2313 0.8483 0.048 Uiso 1 1 calc R
C11 C 0.2630(4) 0.29256(14) 0.97175(17) 0.0393(6) Uani 1 1 d .
H020 H 0.2154 0.3070 1.0247 0.047 Uiso 1 1 calc R
C17 C -0.4784(4) 0.40662(17) 0.78074(18) 0.0439(7) Uani 1 1 d .
H021 H -0.4880 0.3650 0.7386 0.053 Uiso 1 1 calc R
C6 C 0.7943(4) 0.14920(17) 0.84127(17) 0.0490(7) Uani 1 1 d .
H022 H 0.7309 0.1573 0.7827 0.059 Uiso 1 1 calc R
C14 C -0.2966(4) 0.48556(17) 0.8948(2) 0.0555(8) Uani 1 1 d .
H023 H -0.1814 0.4984 0.9325 0.067 Uiso 1 1 calc R
C16 C -0.6401(4) 0.45393(17) 0.7898(2) 0.0503(7) Uani 1 1 d .
H024 H -0.7582 0.4420 0.7538 0.060 Uiso 1 1 calc R
C1 C 1.3271(5) 0.02306(19) 0.8864(2) 0.0657(9) Uani 1 1 d .
H02A H 1.3464 0.0643 0.8434 0.099 Uiso 1 1 calc R
H02B H 1.2397 -0.0173 0.8576 0.099 Uiso 1 1 calc R
H02C H 1.4510 -0.0013 0.9089 0.099 Uiso 1 1 calc R
C15 C -0.4651(5) 0.52964(18) 0.8972(2) 0.0667(10) Uani 1 1 d .
H026 H -0.4587 0.5729 0.9372 0.080 Uiso 1 1 calc R
O5 O -0.0901(3) 0.38437(12) 1.07929(15) 0.0620(6) Uiso 1 1 d G
H1A H 0.0116 0.3743 1.1169 0.093 Uiso 1 1 d G
H1B H -0.1661 0.3437 1.0750 0.093 Uiso 1 1 d G

loop_
_atom_site_aniso_label
_atom_site_aniso_U_11
_atom_site_aniso_U_22
_atom_site_aniso_U_33
_atom_site_aniso_U_23
_atom_site_aniso_U_13
_atom_site_aniso_U_12
O1 0.0489(12) 0.0572(12) 0.0579(13) -0.0077(10) 0.0138(10) 0.0064(10)
O2 0.0545(12) 0.0753(14) 0.0311(10) -0.0010(10) 0.0065(9) 0.0181(10)
O3 0.0440(11) 0.0852(14) 0.0322(10) -0.0059(10) -0.0029(8) 0.0080(11)
N2 0.0377(12) 0.0435(12) 0.0366(12) 0.0025(10) -0.0003(10) 0.0014(10)
C5 0.0453(15) 0.0373(13) 0.0299(13) 0.0006(12) 0.0034(11) -0.0026(12)
O4 0.0664(16) 0.1020(18) 0.0637(15) -0.0319(14) 0.0250(12) -0.0276(14)
N3 0.0398(12) 0.0481(12) 0.0290(11) -0.0015(10) -0.0007(9) 0.0052(10)
N1 0.0410(12) 0.0491(12) 0.0246(10) 0.0026(10) 0.0000(9) 0.0069(10)
C4 0.0378(14) 0.0338(13) 0.0300(13) 0.0003(11) 0.0036(11) -0.0033(11)
C3 0.0420(15) 0.0423(14) 0.0334(14) 0.0015(12) 0.0024(11) 0.0022(12)
C13 0.0403(14) 0.0386(14) 0.0344(14) 0.0087(12) 0.0003(11) -0.0014(12)
C9 0.0384(14) 0.0338(12) 0.0325(13) 0.0023(11) -0.0004(11) -0.0012(11)
N4 0.0561(16) 0.0524(14) 0.0612(16) 0.0028(14) 0.0006(13) 0.0081(13)
C10 0.0389(14) 0.0398(14) 0.0330(14) 0.0027(12) 0.0024(11) 0.0023(12)
C12 0.0384(14) 0.0445(14) 0.0325(14) 0.0010(12) -0.0024(11) -0.0063(12)
C2 0.0416(15) 0.0367(13) 0.0487(16) -0.0023(13) 0.0103(13) -0.0030(12)
C7 0.0582(18) 0.0476(15) 0.0387(15) -0.0067(13) 0.0157(14) 0.0006(14)
C8 0.0474(16) 0.0394(14) 0.0295(13) 0.0029(12) -0.0039(11) -0.0041(12)
C11 0.0430(15) 0.0407(14) 0.0326(13) 0.0017(12) 0.0000(11) -0.0013(12)
C17 0.0402(15) 0.0504(15) 0.0401(15) -0.0002(13) 0.0023(12) -0.0049(13)
C6 0.0595(18) 0.0570(17) 0.0293(14) -0.0006(13) 0.0024(13) 0.0017(15)
C14 0.0567(19) 0.0444(15) 0.0586(19) -0.0080(15) -0.0149(15) 0.0028(15)
C16 0.0369(15) 0.0591(18) 0.0524(17) 0.0037(16) -0.0015(13) -0.0026(14)
C1 0.063(2) 0.064(2) 0.076(2) -0.0161(18) 0.0281(18) 0.0078(17)
C15 0.072(2) 0.0456(17) 0.077(2) -0.0120(17) -0.0091(19) 0.0107(17)

loop_
_atom_type_symbol
_atom_type_description
_atom_type_scat_dispersion_real
_atom_type_scat_dispersion_imag
_atom_type_scat_source
C C 0.0033 0.0016 'International Tables Vol C Tables 4.2.6.8 and 6.1.1.4'
H H 0.0000 0.0000 'International Tables Vol C Tables 4.2.6.8 and 6.1.1.4'
N N 0.0061 0.0033 'International Tables Vol C Tables 4.2.6.8 and 6.1.1.4'
O O 0.0106 0.0060 'International Tables Vol C Tables 4.2.6.8 and 6.1.1.4'
Al Al 0.0645 0.0514 'International Tables Vol C Tables 4.2.6.8 and 6.1.1.4'

loop_
_geom_angle_atom_site_label_1
_geom_angle_atom_site_label_2
_geom_angle_atom_site_label_3
_geom_angle
C2 O1 C1 117.9(2)
C11 N2 N3 115.1(2)
C6 C5 C4 117.0(2)
C6 C5 C8 124.7(2)
C4 C5 C8 118.2(2)
H00A O4 H00B 109.5
C12 N3 N2 118.5(2)
C12 N3 H008 120.7
N2 N3 H008 120.7
C10 N1 C4 126.1(2)
C10 N1 H009 117.0
C4 N1 H009 117.0
N1 C4 C3 121.2(2)
N1 C4 C5 117.6(2)
C3 C4 C5 121.3(2)
C2 C3 C4 119.5(2)
C2 C3 H011 120.3
C4 C3 H011 120.3
C14 C13 C17 117.5(3)
C14 C13 C12 122.6(2)
C17 C13 C12 119.8(2)
C8 C9 C11 124.2(2)
C8 C9 C10 119.3(2)
C11 C9 C10 116.4(2)
C16 N4 C15 116.1(3)
O2 C10 N1 119.8(2)
O2 C10 C9 124.3(2)
N1 C10 C9 115.9(2)
O3 C12 N3 122.9(2)
O3 C12 C13 121.5(2)
N3 C12 C13 115.6(2)
O1 C2 C3 115.4(2)
O1 C2 C7 124.0(3)
C3 C2 C7 120.5(2)
C6 C7 C2 119.8(3)
C6 C7 H018 120.1
C2 C7 H018 120.1
C9 C8 C5 122.8(2)
C9 C8 H019 118.6
C5 C8 H019 118.6
N2 C11 C9 121.9(2)
N2 C11 H020 119.0
C9 C11 H020 119.0
C13 C17 C16 119.3(3)
C13 C17 H021 120.4
C16 C17 H021 120.4
C7 C6 C5 121.9(2)
C7 C6 H022 119.0
C5 C6 H022 119.0
C15 C14 C13 118.5(3)
C15 C14 H023 120.7
C13 C14 H023 120.7
N4 C16 C17 123.8(3)
N4 C16 H024 118.1
C17 C16 H024 118.1
O1 C1 H02A 109.5
O1 C1 H02B 109.5
H02A C1 H02B 109.5
O1 C1 H02C 109.5
H02A C1 H02C 109.5
H02B C1 H02C 109.5
N4 C15 C14 124.9(3)
N4 C15 H026 117.6
C14 C15 H026 117.6
H1A O5 H1B 109.5

loop_
_geom_bond_atom_site_label_1
_geom_bond_atom_site_label_2
_geom_bond_distance
O1 C2 1.371(3)
O1 C1 1.433(3)
O2 C10 1.240(3)
O3 C12 1.227(3)
N2 C11 1.273(3)
N2 N3 1.393(3)
C5 C6 1.405(4)
C5 C4 1.406(3)
C5 C8 1.420(3)
O4 H00A 0.8501
O4 H00B 0.8500
N3 C12 1.342(3)
N3 H008 0.8600
N1 C10 1.362(3)
N1 C4 1.379(3)
N1 H009 0.8600
C4 C3 1.395(3)
C3 C2 1.379(4)
C3 H011 0.9300
C13 C14 1.379(4)
C13 C17 1.383(3)
C13 C12 1.498(4)
C9 C8 1.350(3)
C9 C11 1.458(3)
C9 C10 1.459(3)
N4 C16 1.320(4)
N4 C15 1.329(4)
C2 C7 1.388(4)
C7 C6 1.371(4)
C7 H018 0.9300
C8 H019 0.9300
C11 H020 0.9300
C17 C16 1.384(4)
C17 H021 0.9300
C6 H022 0.9300
C14 C15 1.376(4)
C14 H023 0.9300
C16 H024 0.9300
C1 H02A 0.9600
C1 H02B 0.9600
C1 H02C 0.9600
C15 H026 0.9300
O5 H1A 0.8500
O5 H1B 0.8500
